data_4075717
loop_
_publ_author_name
'Tang, Yongjun'
'Zakharov, Lev N.'
'Rheingold, Arnold L.'
'Kemp, Richard A.'

_publ_section_title
;
 Synthesis and Structural Characterization of Magnesium Amide Complexes
 Containing &#x2212;N[(R)(SiMe3)] Ligands
;
_journal_issue 5
_journal_name_full Organometallics
_journal_page_first 836
_journal_paper_doi 10.1021/om049203c
_journal_volume 24
_journal_year 2005
_chemical_formula_sum 'C23 H53 Mg N3 Si4'
_chemical_formula_weight 508.35
_chemical_name_systematic
; 
 ? 
;
_space_group_IT_number 15
_symmetry_cell_setting monoclinic
_symmetry_space_group_name_Hall '-C 2yc'
_symmetry_space_group_name_H-M 'C 1 2/c 1'
_atom_sites_solution_hydrogens geom
_atom_sites_solution_primary direct
_atom_sites_solution_secondary difmap
_audit_creation_method SHELXL-97
_cell_angle_alpha 90.00
_cell_angle_beta 106.5780(10)
_cell_angle_gamma 90.00
_cell_formula_units_Z 4
_cell_length_a 12.5908(6)
_cell_length_b 22.8478(11)
_cell_length_c 11.3638(5)
_cell_measurement_reflns_used 7274
_cell_measurement_temperature 100(2)
_cell_measurement_theta_max 27.47
_cell_measurement_theta_min 2.31
_cell_volume 3133.2(3)
_computing_cell_refinement 'Bruker SMART'
_computing_data_collection 'Bruker SMART'
_computing_data_reduction 'Bruker SAINT'
_computing_molecular_graphics 'Bruker SHELXTL'
_computing_publication_material 'Bruker SHELXTL'
_computing_structure_refinement 'SHELXL-97 (Sheldrick, 1997)'
_computing_structure_solution 'SHELXS-97 (Sheldrick, 1990)'
_diffrn_ambient_temperature 100(2)
_diffrn_measured_fraction_theta_full 0.990
_diffrn_measured_fraction_theta_max 0.990
_diffrn_measurement_device_type 'CCD area detector'
_diffrn_measurement_method 'phi and omega scans'
_diffrn_radiation_monochromator graphite
_diffrn_radiation_source 'fine-focus sealed tube'
_diffrn_radiation_type MoK\a
_diffrn_radiation_wavelength 0.71073
_diffrn_reflns_av_R_equivalents 0.0177
_diffrn_reflns_av_sigmaI/netI 0.0221
_diffrn_reflns_limit_h_max 11
_diffrn_reflns_limit_h_min -16
_diffrn_reflns_limit_k_max 25
_diffrn_reflns_limit_k_min -29
_diffrn_reflns_limit_l_max 14
_diffrn_reflns_limit_l_min -14
_diffrn_reflns_number 9741
_diffrn_reflns_theta_full 27.47
_diffrn_reflns_theta_max 27.47
_diffrn_reflns_theta_min 1.78
_exptl_absorpt_coefficient_mu 0.225
_exptl_absorpt_correction_T_max 1.000
_exptl_absorpt_correction_T_min 0.891
_exptl_absorpt_correction_type multi-scan
_exptl_absorpt_process_details SADABS
_exptl_crystal_colour Colorless
_exptl_crystal_density_diffrn 1.078
_exptl_crystal_density_meas 0
_exptl_crystal_density_method 'not measured'
_exptl_crystal_description Block
_exptl_crystal_F_000 1120
_exptl_crystal_size_max 0.40
_exptl_crystal_size_mid 0.33
_exptl_crystal_size_min 0.30
_refine_diff_density_max 0.444
_refine_diff_density_min -0.139
_refine_diff_density_rms 0.050
_refine_ls_extinction_method none
_refine_ls_goodness_of_fit_ref 1.074
_refine_ls_hydrogen_treatment mixed
_refine_ls_matrix_type full
_refine_ls_number_parameters 248
_refine_ls_number_reflns 3558
_refine_ls_number_restraints 0
_refine_ls_restrained_S_all 1.074
_refine_ls_R_factor_all 0.0320
_refine_ls_R_factor_gt 0.0293
_refine_ls_shift/su_max 0.001
_refine_ls_shift/su_mean 0.000
_refine_ls_structure_factor_coef Fsqd
_refine_ls_weighting_details 'calc w=1/[\s^2^(Fo^2^)+(0.0453P)^2^+1.5532P] where P=(Fo^2^+2Fc^2^)/3'
_refine_ls_weighting_scheme calc
_refine_ls_wR_factor_gt 0.0792
_refine_ls_wR_factor_ref 0.0810
_reflns_number_gt 3279
_reflns_number_total 3558
_reflns_threshold_expression >2sigma(I)
_cod_data_source_file om049203csi20041216_122428.cif
_cod_data_source_block Compound_9
_cod_depositor_comments
;
The following automatic conversions were performed:

'_symmetry_cell_setting' value 'Monoclinic' changed to 'monoclinic'
according to /home/saulius/struct/CIF-dictionaries/cif_core.dic
dictionary named 'cif_core.dic' version 2.4.1 from
2010-06-29.

'_exptl_absorpt_correction_type' value 'Multi-scan'
changed to 'multi-scan' according to
/home/saulius/struct/CIF-dictionaries/cif_core.dic dictionary named
'cif_core.dic' version 2.4.1 from 2010-06-29.

Automatic conversion script
Id: cif_fix_values 1715 2011-07-08 13:25:40Z adriana 
;
_cod_original_sg_symbol_H-M C2/c
_cod_database_code 4075717

loop_
_symmetry_equiv_pos_as_xyz
'x, y, z'
'-x, y, -z+1/2'
'x+1/2, y+1/2, z'
'-x+1/2, y+1/2, -z+1/2'
'-x, -y, -z'
'x, -y, z-1/2'
'-x+1/2, -y+1/2, -z'
'x+1/2, -y+1/2, z-1/2'

loop_
_atom_site_label
_atom_site_type_symbol
_atom_site_fract_x
_atom_site_fract_y
_atom_site_fract_z
_atom_site_U_iso_or_equiv
_atom_site_adp_type
_atom_site_occupancy
_atom_site_symmetry_multiplicity
_atom_site_calc_flag
_atom_site_refinement_flags
Mg1 Mg 0.0000 0.32322(2) 0.7500 0.01498(13) Uani 1 2 d S
Si1 Si 0.06882(3) 0.349246(13) 0.50197(3) 0.01469(9) Uani 1 1 d .
N1 N 0.10465(8) 0.34985(4) 0.65862(9) 0.01430(19) Uani 1 1 d .
C1 C 0.07956(10) 0.19941(5) 0.71957(12) 0.0225(3) Uani 1 1 d .
H1 H 0.1360(12) 0.2212(6) 0.7016(14) 0.025(4) Uiso 1 1 d .
Si2 Si 0.23115(2) 0.365141(13) 0.75792(3) 0.01414(9) Uani 1 1 d .
N2 N 0.0000 0.22993(6) 0.7500 0.0192(3) Uani 1 2 d S
C2 C 0.08274(12) 0.13899(6) 0.71917(14) 0.0275(3) Uani 1 1 d .
H2 H 0.1400(13) 0.1203(7) 0.7007(14) 0.028(4) Uiso 1 1 d .
C3 C 0.0000 0.10826(8) 0.7500 0.0287(4) Uani 1 2 d S
H3 H 0.0000 0.0663(11) 0.7500 0.044(7) Uiso 1 2 d S
C4 C -0.01699(11) 0.41416(6) 0.43143(11) 0.0216(2) Uani 1 1 d .
H4C H -0.0366(15) 0.4126(8) 0.3416(17) 0.045(5) Uiso 1 1 d .
H4B H 0.0194(15) 0.4491(8) 0.4580(17) 0.045(5) Uiso 1 1 d .
H4A H -0.0840(16) 0.4149(8) 0.4497(17) 0.048(5) Uiso 1 1 d .
C5 C -0.01375(11) 0.28219(6) 0.43896(12) 0.0236(3) Uani 1 1 d .
H5C H 0.0306(15) 0.2467(8) 0.4596(17) 0.047(5) Uiso 1 1 d .
H5B H -0.0382(14) 0.2847(8) 0.3554(18) 0.044(5) Uiso 1 1 d .
H5A H -0.0762(15) 0.2768(8) 0.4661(17) 0.042(5) Uiso 1 1 d .
C6 C 0.18841(11) 0.34731(6) 0.43354(12) 0.0214(3) Uani 1 1 d .
H6C H 0.2355(15) 0.3812(8) 0.4538(16) 0.040(5) Uiso 1 1 d .
H6B H 0.1600(14) 0.3479(7) 0.3442(17) 0.035(4) Uiso 1 1 d .
H6A H 0.2313(14) 0.3123(8) 0.4562(16) 0.039(5) Uiso 1 1 d .
C7 C 0.35021(10) 0.32890(6) 0.71952(12) 0.0231(3) Uani 1 1 d .
H7C H 0.3682(15) 0.3471(7) 0.6576(18) 0.040(5) Uiso 1 1 d .
H7B H 0.4155(15) 0.3294(7) 0.7903(16) 0.035(4) Uiso 1 1 d .
H7A H 0.3300(15) 0.2883(8) 0.6975(17) 0.045(5) Uiso 1 1 d .
C8 C 0.23051(11) 0.33436(6) 0.91194(11) 0.0219(3) Uani 1 1 d .
H8C H 0.2993(16) 0.3407(7) 0.9719(18) 0.042(5) Uiso 1 1 d .
H8B H 0.2190(13) 0.2930(7) 0.9065(14) 0.031(4) Uiso 1 1 d .
H8A H 0.1767(15) 0.3523(7) 0.9460(16) 0.034(4) Uiso 1 1 d .
C9 C 0.26496(9) 0.44647(5) 0.78121(10) 0.0178(2) Uani 1 1 d .
C10 C 0.17108(12) 0.47791(6) 0.81653(13) 0.0258(3) Uani 1 1 d .
H10C H 0.1015(14) 0.4724(7) 0.7522(15) 0.034(4) Uiso 1 1 d .
H10B H 0.1894(14) 0.5197(8) 0.8294(16) 0.040(5) Uiso 1 1 d .
H10A H 0.1619(14) 0.4628(7) 0.8915(16) 0.039(4) Uiso 1 1 d .
C11 C 0.27637(12) 0.47410(6) 0.66244(12) 0.0246(3) Uani 1 1 d .
H11C H 0.3397(13) 0.4570(7) 0.6385(14) 0.030(4) Uiso 1 1 d .
H11B H 0.2895(12) 0.5174(7) 0.6732(14) 0.030(4) Uiso 1 1 d .
H11A H 0.2096(13) 0.4683(7) 0.5974(15) 0.031(4) Uiso 1 1 d .
C12 C 0.37357(12) 0.45606(7) 0.88270(14) 0.0322(3) Uani 1 1 d .
H12C H 0.4358(15) 0.4366(8) 0.8640(15) 0.040(5) Uiso 1 1 d .
H12B H 0.3911(14) 0.4974(8) 0.8937(16) 0.042(5) Uiso 1 1 d .
H12A H 0.3731(14) 0.4412(8) 0.9590(18) 0.042(5) Uiso 1 1 d .

loop_
_atom_site_aniso_label
_atom_site_aniso_U_11
_atom_site_aniso_U_22
_atom_site_aniso_U_33
_atom_site_aniso_U_23
_atom_site_aniso_U_13
_atom_site_aniso_U_12
Mg1 0.0161(3) 0.0137(3) 0.0177(3) 0.000 0.0090(2) 0.000
Si1 0.01577(17) 0.01512(16) 0.01455(16) -0.00120(11) 0.00652(12) -0.00057(11)
N1 0.0141(4) 0.0153(4) 0.0150(4) -0.0002(3) 0.0064(4) -0.0003(3)
C1 0.0239(6) 0.0190(6) 0.0298(6) 0.0015(5) 0.0161(5) 0.0000(5)
Si2 0.01240(16) 0.01551(16) 0.01529(16) 0.00213(11) 0.00519(11) 0.00111(11)
N2 0.0220(7) 0.0165(6) 0.0224(7) 0.000 0.0115(5) 0.000
C2 0.0302(7) 0.0197(6) 0.0393(8) 0.0004(5) 0.0209(6) 0.0053(5)
C3 0.0352(10) 0.0157(8) 0.0403(11) 0.000 0.0189(8) 0.000
C4 0.0224(6) 0.0231(6) 0.0197(6) 0.0031(5) 0.0065(5) 0.0038(5)
C5 0.0264(6) 0.0230(6) 0.0228(6) -0.0065(5) 0.0094(5) -0.0054(5)
C6 0.0218(6) 0.0266(6) 0.0187(6) -0.0014(5) 0.0104(5) 0.0001(5)
C7 0.0170(6) 0.0280(7) 0.0260(6) 0.0051(5) 0.0088(5) 0.0071(5)
C8 0.0235(6) 0.0245(6) 0.0184(6) 0.0045(5) 0.0071(5) 0.0011(5)
C9 0.0170(5) 0.0182(5) 0.0175(5) 0.0003(4) 0.0037(4) -0.0027(4)
C10 0.0316(7) 0.0188(6) 0.0307(7) -0.0023(5) 0.0148(6) 0.0006(5)
C11 0.0301(7) 0.0208(6) 0.0248(6) 0.0019(5) 0.0107(5) -0.0056(5)
C12 0.0277(7) 0.0310(7) 0.0302(7) 0.0008(6) -0.0041(6) -0.0086(6)

loop_
_atom_type_symbol
_atom_type_description
_atom_type_scat_dispersion_real
_atom_type_scat_dispersion_imag
_atom_type_scat_source
C C 0.0033 0.0016 'International Tables Vol C Tables 4.2.6.8 and 6.1.1.4'
H H 0.0000 0.0000 'International Tables Vol C Tables 4.2.6.8 and 6.1.1.4'
N N 0.0061 0.0033 'International Tables Vol C Tables 4.2.6.8 and 6.1.1.4'
Mg Mg 0.0486 0.0363 'International Tables Vol C Tables 4.2.6.8 and 6.1.1.4'
Si Si 0.0817 0.0704 'International Tables Vol C Tables 4.2.6.8 and 6.1.1.4'

loop_
_geom_angle_atom_site_label_1
_geom_angle_atom_site_label_2
_geom_angle_atom_site_label_3
_geom_angle
_geom_angle_site_symmetry_1
_geom_angle_site_symmetry_3
N1 Mg1 N1 144.41(6) 2_556 .
N1 Mg1 N2 107.79(3) 2_556 .
N1 Mg1 N2 107.79(3) . .
N1 Mg1 Si2 131.18(3) 2_556 .
N1 Mg1 Si2 31.69(3) . .
N2 Mg1 Si2 108.360(11) . .
N1 Mg1 Si2 31.69(3) 2_556 2_556
N1 Mg1 Si2 131.18(3) . 2_556
N2 Mg1 Si2 108.360(11) . 2_556
Si2 Mg1 Si2 143.28(2) . 2_556
N1 Mg1 Si1 141.31(3) 2_556 .
N1 Mg1 Si1 26.74(3) . .
N2 Mg1 Si1 100.604(10) . .
Si2 Mg1 Si1 58.352(8) . .
Si2 Mg1 Si1 114.128(11) 2_556 .
N1 Mg1 Si1 26.74(3) 2_556 2_556
N1 Mg1 Si1 141.31(3) . 2_556
N2 Mg1 Si1 100.604(10) . 2_556
Si2 Mg1 Si1 114.128(11) . 2_556
Si2 Mg1 Si1 58.352(8) 2_556 2_556
Si1 Mg1 Si1 158.79(2) . 2_556
N1 Si1 C4 112.83(5) . .
N1 Si1 C5 110.95(5) . .
C4 Si1 C5 107.10(6) . .
N1 Si1 C6 115.25(5) . .
C4 Si1 C6 105.86(6) . .
C5 Si1 C6 104.17(6) . .
N1 Si1 Mg1 31.66(3) . .
C4 Si1 Mg1 104.67(4) . .
C5 Si1 Mg1 85.72(4) . .
C6 Si1 Mg1 143.26(4) . .
Si2 N1 Si1 127.65(6) . .
Si2 N1 Mg1 110.46(5) . .
Si1 N1 Mg1 121.60(5) . .
N2 C1 C2 122.95(12) . .
N2 C1 H1 116.6(9) . .
C2 C1 H1 120.4(9) . .
N1 Si2 C7 114.49(5) . .
N1 Si2 C8 106.68(5) . .
C7 Si2 C8 105.49(6) . .
N1 Si2 C9 114.88(5) . .
C7 Si2 C9 107.56(6) . .
C8 Si2 C9 107.10(6) . .
N1 Si2 Mg1 37.85(3) . .
C7 Si2 Mg1 132.68(5) . .
C8 Si2 Mg1 69.70(4) . .
C9 Si2 Mg1 118.99(4) . .
C1 N2 C1 117.50(15) 2_556 .
C1 N2 Mg1 121.25(7) 2_556 .
C1 N2 Mg1 121.25(7) . .
C1 C2 C3 118.84(13) . .
C1 C2 H2 119.6(10) . .
C3 C2 H2 121.6(10) . .
C2 C3 C2 118.92(17) . 2_556
C2 C3 H3 120.54(9) . .
C2 C3 H3 120.54(8) 2_556 .
Si1 C4 H4C 111.0(11) . .
Si1 C4 H4B 111.7(11) . .
H4C C4 H4B 109.0(15) . .
Si1 C4 H4A 111.7(12) . .
H4C C4 H4A 105.1(15) . .
H4B C4 H4A 108.0(16) . .
Si1 C5 H5C 111.8(11) . .
Si1 C5 H5B 109.4(11) . .
H5C C5 H5B 107.6(15) . .
Si1 C5 H5A 114.2(11) . .
H5C C5 H5A 106.8(15) . .
H5B C5 H5A 106.6(15) . .
Si1 C6 H6C 113.1(11) . .
Si1 C6 H6B 109.3(10) . .
H6C C6 H6B 104.9(14) . .
Si1 C6 H6A 111.4(10) . .
H6C C6 H6A 110.2(15) . .
H6B C6 H6A 107.6(14) . .
Si2 C7 H7C 112.1(11) . .
Si2 C7 H7B 110.3(10) . .
H7C C7 H7B 107.4(15) . .
Si2 C7 H7A 108.2(11) . .
H7C C7 H7A 110.1(15) . .
H7B C7 H7A 108.7(14) . .
Si2 C8 H8C 111.4(11) . .
Si2 C8 H8B 110.4(10) . .
H8C C8 H8B 106.8(14) . .
Si2 C8 H8A 113.8(10) . .
H8C C8 H8A 104.5(14) . .
H8B C8 H8A 109.6(13) . .
C12 C9 C10 109.00(11) . .
C12 C9 C11 108.42(11) . .
C10 C9 C11 108.11(10) . .
C12 C9 Si2 111.07(9) . .
C10 C9 Si2 109.56(8) . .
C11 C9 Si2 110.61(8) . .
C9 C10 H10C 109.8(9) . .
C9 C10 H10B 109.2(10) . .
H10C C10 H10B 111.0(13) . .
C9 C10 H10A 111.3(10) . .
H10C C10 H10A 108.1(14) . .
H10B C10 H10A 107.4(14) . .
C9 C11 H11C 111.3(9) . .
C9 C11 H11B 110.6(9) . .
H11C C11 H11B 107.7(12) . .
C9 C11 H11A 109.9(9) . .
H11C C11 H11A 109.3(13) . .
H11B C11 H11A 108.0(13) . .
C9 C12 H12C 111.7(10) . .
C9 C12 H12B 110.9(10) . .
H12C C12 H12B 107.8(14) . .
C9 C12 H12A 114.0(11) . .
H12C C12 H12A 104.7(14) . .
H12B C12 H12A 107.3(15) . .

loop_
_geom_bond_atom_site_label_1
_geom_bond_atom_site_label_2
_geom_bond_distance
_geom_bond_site_symmetry_2
Mg1 N1 1.9914(9) 2_556
Mg1 N1 1.9914(9) .
Mg1 N2 2.1314(15) .
Mg1 Si2 3.0407(4) .
Mg1 Si2 3.0407(4) 2_556
Mg1 Si1 3.2314(3) .
Mg1 Si1 3.2314(3) 2_556
Si1 N1 1.7071(10) .
Si1 C4 1.8749(12) .
Si1 C5 1.8750(13) .
Si1 C6 1.8821(13) .
N1 Si2 1.7049(10) .
C1 N2 1.3443(14) .
C1 C2 1.3810(17) .
C1 H1 0.937(15) .
Si2 C7 1.8700(13) .
Si2 C8 1.8884(12) .
Si2 C9 1.9079(12) .
N2 C1 1.3443(14) 2_556
C2 C3 1.3818(16) .
C2 H2 0.912(16) .
C3 C2 1.3818(16) 2_556
C3 H3 0.96(3) .
C4 H4C 0.981(19) .
C4 H4B 0.927(19) .
C4 H4A 0.925(19) .
C5 H5C 0.975(19) .
C5 H5B 0.912(19) .
C5 H5A 0.931(19) .
C6 H6C 0.963(18) .
C6 H6B 0.976(18) .
C6 H6A 0.958(18) .
C7 H7C 0.900(19) .
C7 H7B 0.973(18) .
C7 H7A 0.975(19) .
C8 H8C 0.95(2) .
C8 H8B 0.955(16) .
C8 H8A 0.963(18) .
C9 C12 1.5324(17) .
C9 C10 1.5313(17) .
C9 C11 1.5334(17) .
C10 H10C 0.976(17) .
C10 H10B 0.984(18) .
C10 H10A 0.956(18) .
C11 H11C 0.993(16) .
C11 H11B 1.004(16) .
C11 H11A 0.957(16) .
C12 H12C 0.976(18) .
C12 H12B 0.970(18) .
C12 H12A 0.933(19) .
